data_2207838
loop_
_publ_author_name
'Hou, Zhen-Yu'
'Zhu, Dong-Mei'

_publ_section_title
;1,1'-(Butane-1,4-diyl)bis(1<i>H</i>-benzimidazol-3-ium)
 bis[bis(pyridine-2,6-dicarboxylato-\k^3^<i>O</i>,<i>N</i>,<i>O</i>')ferrate(III)]
 methanol disolvate
;
_journal_coeditor_code NG6243
_journal_issue 1
_journal_name_full 'Acta Crystallographica Section E'
_journal_page_first m1
_journal_page_last m3
_journal_paper_doi 10.1107/S1600536805039152
_journal_volume 62
_journal_year 2006
_chemical_formula_iupac '(C18 H20 N4) [Fe(C7 H3 N O4 )2]2 , 2C H4 O'
_chemical_formula_moiety 'C18 H20 N4 2+, 2C14 H6 Fe N2 O8 -, 2C H4 O'
_chemical_formula_sum 'C48 H40 Fe2 N8 O18'
_chemical_formula_weight 1128.58
_chemical_name_systematic
;
1,1'-(Butane-1,4-diyl)bi-1H-benzimidazol-3-ium
bis[bis(pyridine-2,6-dicarboxylato-\k^3^O,N,O')ferrate(III)]
methanol disolvate
;
_space_group_IT_number 2
_symmetry_cell_setting triclinic
_symmetry_space_group_name_Hall '-P 1'
_symmetry_space_group_name_H-M 'P -1'
_atom_sites_solution_hydrogens geom
_atom_sites_solution_primary direct
_atom_sites_solution_secondary difmap
_audit_creation_method SHELXL-97
_cell_angle_alpha 106.50(3)
_cell_angle_beta 101.19(3)
_cell_angle_gamma 103.07(3)
_cell_formula_units_Z 1
_cell_length_a 9.2751(19)
_cell_length_b 11.035(2)
_cell_length_c 13.167(3)
_cell_measurement_reflns_used 779
_cell_measurement_temperature 291(2)
_cell_measurement_theta_max 17.99
_cell_measurement_theta_min 2.14
_cell_volume 1209.6(6)
_computing_cell_refinement 'SAINT (Bruker, 2000)'
_computing_data_collection 'SMART (Bruker, 2000)'
_computing_data_reduction 'SAINT (Bruker, 2000)'
_computing_molecular_graphics SHELXTL
_computing_publication_material SHELXTL
_computing_structure_refinement SHELXTL
_computing_structure_solution 'SHELXTL (Bruker, 2000)'
_diffrn_ambient_temperature 291(2)
_diffrn_measured_fraction_theta_full 1.000
_diffrn_measured_fraction_theta_max 1.000
_diffrn_measurement_device_type 'Bruker SMART APEX CCD area-detector'
_diffrn_measurement_method '\f and \w'
_diffrn_radiation_monochromator graphite
_diffrn_radiation_source 'sealed tube'
_diffrn_radiation_type MoK\a
_diffrn_radiation_wavelength 0.71073
_diffrn_reflns_av_R_equivalents 0.0457
_diffrn_reflns_av_sigmaI/netI 0.0573
_diffrn_reflns_limit_h_max 11
_diffrn_reflns_limit_h_min -11
_diffrn_reflns_limit_k_max 13
_diffrn_reflns_limit_k_min -13
_diffrn_reflns_limit_l_max 16
_diffrn_reflns_limit_l_min -16
_diffrn_reflns_number 8712
_diffrn_reflns_theta_full 26.00
_diffrn_reflns_theta_max 26.00
_diffrn_reflns_theta_min 1.68
_exptl_absorpt_coefficient_mu 0.686
_exptl_absorpt_correction_T_max 0.8923
_exptl_absorpt_correction_T_min 0.8750
_exptl_absorpt_correction_type multi-scan
_exptl_absorpt_process_details '(SADABS; Bruker, 2000)'
_exptl_crystal_colour light-green
_exptl_crystal_density_diffrn 1.549
_exptl_crystal_density_method 'not measured'
_exptl_crystal_description block
_exptl_crystal_F_000 580
_exptl_crystal_size_max 0.20
_exptl_crystal_size_mid 0.18
_exptl_crystal_size_min 0.17
_refine_diff_density_max 0.430
_refine_diff_density_min -0.743
_refine_ls_extinction_method none
_refine_ls_goodness_of_fit_ref 1.018
_refine_ls_hydrogen_treatment constr
_refine_ls_matrix_type full
_refine_ls_number_parameters 344
_refine_ls_number_reflns 4764
_refine_ls_number_restraints 0
_refine_ls_restrained_S_all 1.018
_refine_ls_R_factor_all 0.0668
_refine_ls_R_factor_gt 0.0563
_refine_ls_shift/su_max 0.000
_refine_ls_shift/su_mean 0.000
_refine_ls_structure_factor_coef Fsqd
_refine_ls_weighting_details 'calc w=1/[\s^2^(Fo^2^)+(0.06P)^2^+0.88P] where P=(Fo^2^+2Fc^2^)/3'
_refine_ls_weighting_scheme calc
_refine_ls_wR_factor_gt 0.1261
_refine_ls_wR_factor_ref 0.1307
_reflns_number_gt 3875
_reflns_number_total 4764
_reflns_threshold_expression I>2\s(I)
_cod_data_source_file ng6243.cif
_cod_data_source_block I
_cod_depositor_comments
;
The following automatic conversions were performed:
'_symmetry_cell_setting' value 'Triclinic' changed to 'triclinic'
according to '/home/saulius/struct/CIF-dictionaries/cif_core.dic'
dictionary named 'cif_core.dic' version 2.4.1 from 2010-06-29.

Automatic conversion script
Id: cif_fix_enum 1527 2010-12-29 10:47:43Z saulius 

The following automatic conversions were performed:

'_symmetry_cell_setting' value 'Triclinic' changed to 'triclinic'
according to /home/saulius/struct/CIF-dictionaries/cif_core.dic
dictionary named 'cif_core.dic' version 2.4.1 from 2010-06-29.

Automatic conversion script
Id: cif_fix_values 1715 2011-07-08 13:25:40Z adriana 
;
_cod_database_code 2207838
_cod_database_fobs_code 2207838

loop_
_symmetry_equiv_pos_as_xyz
'x, y, z'
'-x, -y, -z'

loop_
_atom_site_label
_atom_site_fract_x
_atom_site_fract_y
_atom_site_fract_z
_atom_site_U_iso_or_equiv
_atom_site_adp_type
_atom_site_calc_flag
_atom_site_refinement_flags
_atom_site_occupancy
_atom_site_type_symbol
C1 0.6926(4) 1.0617(3) 1.0015(3) 0.0357(7) Uani d . 1 C
C2 0.7244(4) 1.0636(4) 1.1099(3) 0.0413(8) Uani d . 1 C
H2 0.6968 1.1225 1.1632 0.050 Uiso calc R 1 H
C3 0.7972(4) 0.9767(4) 1.1366(3) 0.0442(8) Uani d . 1 C
H3 0.8200 0.9773 1.2088 0.053 Uiso calc R 1 H
C4 0.8369(4) 0.8886(3) 1.0571(3) 0.0380(8) Uani d . 1 C
H4 0.8852 0.8290 1.0746 0.046 Uiso calc R 1 H
C5 0.8032(3) 0.8914(3) 0.9518(2) 0.0311(7) Uani d . 1 C
C6 0.6193(4) 1.1504(3) 0.9533(3) 0.0351(7) Uani d . 1 C
C7 0.8393(4) 0.8089(3) 0.8531(3) 0.0340(7) Uani d . 1 C
C8 0.5383(3) 0.8588(3) 0.5293(3) 0.0295(6) Uani d . 1 C
H9E 0.9205 0.7792 0.6721 0.035 Uiso d R 1 H
C9 0.5241(4) 0.8296(4) 0.4180(3) 0.0422(8) Uani d . 1 C
H9 0.4370 0.7662 0.3664 0.051 Uiso calc R 1 H
C10 0.6420(5) 0.8965(4) 0.3834(3) 0.0486(9) Uani d . 1 C
H10 0.6336 0.8789 0.3087 0.058 Uiso calc R 1 H
C11 0.7723(4) 0.9900(3) 0.4629(3) 0.0355(7) Uani d . 1 C
H11 0.8521 1.0359 0.4423 0.043 Uiso calc R 1 H
C12 0.7799(3) 1.0128(3) 0.5732(2) 0.0284(6) Uani d . 1 C
C13 0.4284(4) 0.7997(3) 0.5859(3) 0.0370(7) Uani d . 1 C
C14 0.9097(4) 1.1072(3) 0.6736(3) 0.0359(7) Uani d . 1 C
C15 0.3360(4) 0.5495(3) 0.7372(3) 0.0345(7) Uani d . 1 C
C16 0.4811(4) 0.5538(3) 0.7256(3) 0.0394(8) Uani d . 1 C
H16A 0.5247 0.5991 0.6839 0.047 Uiso calc R 1 H
C17 0.5572(4) 0.4872(4) 0.7792(3) 0.0445(8) Uani d . 1 C
H17A 0.6554 0.4869 0.7732 0.053 Uiso calc R 1 H
C18 0.4937(4) 0.4200(4) 0.8424(3) 0.0483(9) Uani d . 1 C
H18A 0.5507 0.3773 0.8781 0.058 Uiso calc R 1 H
C19 0.3489(4) 0.4155(3) 0.8533(3) 0.0430(8) Uani d . 1 C
H19A 0.3050 0.3695 0.8944 0.052 Uiso calc R 1 H
C20 0.2711(4) 0.4834(3) 0.7994(3) 0.0353(7) Uani d . 1 C
C21 0.1078(4) 0.5786(3) 0.7354(3) 0.0367(7) Uani d . 1 C
H21A 0.0217 0.6076 0.7215 0.044 Uiso calc R 1 H
C22 0.0148(4) 0.4522(3) 0.8512(3) 0.0380(7) Uani d . 1 C
H22A 0.0059 0.3598 0.8401 0.046 Uiso calc R 1 H
H22B -0.0853 0.4572 0.8173 0.046 Uiso calc R 1 H
C23 0.0597(4) 0.5286(3) 0.9734(3) 0.0389(8) Uani d . 1 C
H23B 0.0673 0.6209 0.9851 0.047 Uiso calc R 1 H
H23A 0.1599 0.5240 1.0078 0.047 Uiso calc R 1 H
C24 0.8961(5) 0.6846(4) 0.5266(3) 0.0521(9) Uani d . 1 C
H24A 0.8356 0.7248 0.4864 0.078 Uiso calc R 1 H
H24B 0.8290 0.6152 0.5409 0.078 Uiso calc R 1 H
H24C 0.9590 0.6484 0.4839 0.078 Uiso calc R 1 H
Fe1 0.68843(5) 0.98165(4) 0.76879(4) 0.03254(15) Uani d . 1 Fe
N1 0.7338(3) 0.9765(3) 0.9268(2) 0.0324(6) Uani d . 1 N
N2 0.6650(3) 0.9485(3) 0.6026(2) 0.0295(5) Uani d . 1 N
N3 0.2277(3) 0.6065(3) 0.6977(2) 0.0362(6) Uani d . 1 N
H3E 0.2352 0.6476 0.6494 0.043 Uiso d R 1 H
N4 0.1276(3) 0.5030(3) 0.7961(2) 0.0326(6) Uani d . 1 N
O1 0.6088(3) 1.1228(2) 0.84865(17) 0.0325(5) Uani d . 1 O
O2 0.5797(3) 1.2364(3) 1.0107(2) 0.0484(6) Uani d . 1 O
O3 0.7941(3) 0.8350(2) 0.76377(19) 0.0396(5) Uani d . 1 O
O4 0.9037(3) 0.7241(3) 0.8583(2) 0.0427(6) Uani d . 1 O
O5 0.4744(3) 0.8502(2) 0.69136(18) 0.0373(5) Uani d . 1 O
O6 0.3070(3) 0.7114(3) 0.5324(2) 0.0487(6) Uani d . 1 O
O7 0.8761(3) 1.1106(2) 0.76627(18) 0.0402(5) Uani d . 1 O
O8 1.0268(3) 1.1721(3) 0.6645(2) 0.0524(7) Uani d . 1 O
O9 0.9909(3) 0.7808(3) 0.6272(2) 0.0538(7) Uani d . 1 O

loop_
_atom_site_aniso_label
_atom_site_aniso_U_11
_atom_site_aniso_U_22
_atom_site_aniso_U_33
_atom_site_aniso_U_12
_atom_site_aniso_U_13
_atom_site_aniso_U_23
C1 0.0356(16) 0.0354(17) 0.0342(16) 0.0069(13) 0.0108(13) 0.0112(13)
C2 0.0405(18) 0.047(2) 0.0323(17) 0.0051(15) 0.0128(14) 0.0124(15)
C3 0.0421(19) 0.046(2) 0.0418(19) 0.0038(16) 0.0053(15) 0.0225(16)
C4 0.0377(17) 0.0422(18) 0.0394(18) 0.0030(14) 0.0069(14) 0.0312(15)
C5 0.0270(14) 0.0406(17) 0.0292(15) 0.0052(12) 0.0069(12) 0.0215(13)
C6 0.0409(17) 0.0252(15) 0.0359(17) 0.0071(13) 0.0139(14) 0.0054(13)
C7 0.0325(16) 0.0299(16) 0.0455(18) 0.0099(13) 0.0134(14) 0.0194(14)
C8 0.0271(15) 0.0298(15) 0.0368(16) 0.0109(12) 0.0124(13) 0.0148(13)
C9 0.0419(18) 0.0424(19) 0.0368(18) 0.0106(15) 0.0060(15) 0.0100(15)
C10 0.052(2) 0.050(2) 0.041(2) 0.0158(18) 0.0129(17) 0.0105(17)
C11 0.0394(18) 0.0413(18) 0.0358(17) 0.0131(14) 0.0209(14) 0.0204(14)
C12 0.0281(14) 0.0318(15) 0.0275(14) 0.0062(12) 0.0096(12) 0.0146(12)
C13 0.0400(18) 0.0363(17) 0.0390(18) 0.0075(14) 0.0153(15) 0.0196(14)
C14 0.0384(17) 0.0298(16) 0.0393(17) 0.0059(13) 0.0082(14) 0.0164(14)
C15 0.0407(17) 0.0247(15) 0.0427(18) 0.0114(13) 0.0228(15) 0.0098(13)
C16 0.0347(17) 0.0373(17) 0.051(2) 0.0066(14) 0.0281(15) 0.0152(15)
C17 0.0294(16) 0.050(2) 0.053(2) 0.0163(15) 0.0170(15) 0.0085(17)
C18 0.046(2) 0.042(2) 0.057(2) 0.0192(17) 0.0059(17) 0.0194(17)
C19 0.0416(19) 0.0343(18) 0.050(2) 0.0076(15) 0.0097(16) 0.0153(16)
C20 0.0349(16) 0.0340(17) 0.0323(16) 0.0074(13) 0.0118(13) 0.0052(13)
C21 0.0406(18) 0.0386(18) 0.0379(18) 0.0184(15) 0.0153(14) 0.0155(14)
C22 0.0333(16) 0.0394(18) 0.0431(18) 0.0065(14) 0.0181(14) 0.0155(15)
C23 0.0432(19) 0.0349(17) 0.0452(19) 0.0079(14) 0.0203(16) 0.0208(15)
C24 0.058(2) 0.052(2) 0.046(2) 0.0216(19) 0.0177(18) 0.0087(18)
Fe1 0.0391(3) 0.0327(3) 0.0290(2) 0.0134(2) 0.00964(19) 0.01289(19)
N1 0.0345(14) 0.0311(13) 0.0332(14) 0.0100(11) 0.0082(11) 0.0139(11)
N2 0.0291(13) 0.0312(13) 0.0297(13) 0.0107(11) 0.0092(10) 0.0105(11)
N3 0.0447(16) 0.0364(14) 0.0395(15) 0.0150(12) 0.0219(13) 0.0218(12)
N4 0.0359(14) 0.0328(14) 0.0308(13) 0.0076(11) 0.0147(11) 0.0117(11)
O1 0.0391(12) 0.0327(11) 0.0290(11) 0.0134(9) 0.0096(9) 0.0129(9)
O2 0.0469(14) 0.0433(14) 0.0588(16) 0.0215(12) 0.0301(13) 0.0064(12)
O3 0.0539(14) 0.0421(13) 0.0340(12) 0.0249(11) 0.0228(11) 0.0143(10)
O4 0.0508(14) 0.0512(14) 0.0525(15) 0.0354(12) 0.0266(12) 0.0331(12)
O5 0.0384(12) 0.0461(13) 0.0326(12) 0.0082(10) 0.0175(10) 0.0197(10)
O6 0.0441(14) 0.0465(15) 0.0488(15) -0.0039(12) 0.0109(12) 0.0209(12)
O7 0.0397(12) 0.0463(14) 0.0258(11) 0.0047(11) 0.0014(9) 0.0105(10)
O8 0.0377(13) 0.0490(15) 0.0522(16) -0.0105(11) 0.0117(12) 0.0091(12)
O9 0.0549(16) 0.0572(17) 0.0532(16) 0.0157(13) 0.0312(13) 0.0146(13)

loop_
_atom_type_symbol
_atom_type_description
_atom_type_scat_dispersion_real
_atom_type_scat_dispersion_imag
_atom_type_scat_source
C C 0.0033 0.0016 'International Tables Vol C Tables 4.2.6.8 and 6.1.1.4'
H H 0.0000 0.0000 'International Tables Vol C Tables 4.2.6.8 and 6.1.1.4'
N N 0.0061 0.0033 'International Tables Vol C Tables 4.2.6.8 and 6.1.1.4'
O O 0.0106 0.0060 'International Tables Vol C Tables 4.2.6.8 and 6.1.1.4'
Fe Fe 0.3463 0.8444 'International Tables Vol C Tables 4.2.6.8 and 6.1.1.4'

loop_
_geom_angle_atom_site_label_1
_geom_angle_atom_site_label_2
_geom_angle_atom_site_label_3
_geom_angle_site_symmetry_1
_geom_angle_site_symmetry_3
_geom_angle
_geom_angle_publ_flag
N1 C1 C2 . . 119.4(3) no
N1 C1 C6 . . 112.1(3) no
C2 C1 C6 . . 128.4(3) no
C3 C2 C1 . . 118.8(3) no
C3 C2 H2 . . 120.6 no
C1 C2 H2 . . 120.6 no
C2 C3 C4 . . 120.5(3) no
C2 C3 H3 . . 119.8 no
C4 C3 H3 . . 119.8 no
C5 C4 C3 . . 118.2(3) no
C5 C4 H4 . . 120.9 no
C3 C4 H4 . . 120.9 no
N1 C5 C4 . . 120.9(3) no
N1 C5 C7 . . 111.2(3) no
C4 C5 C7 . . 127.8(3) no
O2 C6 O1 . . 126.9(3) no
O2 C6 C1 . . 120.8(3) no
O1 C6 C1 . . 112.3(3) no
O4 C7 O3 . . 124.3(3) no
O4 C7 C5 . . 121.9(3) no
O3 C7 C5 . . 113.8(3) no
N2 C8 C9 . . 119.7(3) no
N2 C8 C13 . . 111.3(3) no
C9 C8 C13 . . 129.0(3) no
C8 C9 C10 . . 119.4(3) no
C8 C9 H9 . . 120.3 no
C10 C9 H9 . . 120.3 no
C11 C10 C9 . . 118.9(3) no
C11 C10 H10 . . 120.5 no
C9 C10 H10 . . 120.5 no
C12 C11 C10 . . 118.5(3) no
C12 C11 H11 . . 120.8 no
C10 C11 H11 . . 120.8 no
N2 C12 C11 . . 120.7(3) no
N2 C12 C14 . . 111.2(3) no
C11 C12 C14 . . 128.0(3) no
O6 C13 O5 . . 125.1(3) no
O6 C13 C8 . . 121.2(3) no
O5 C13 C8 . . 113.7(3) no
O8 C14 O7 . . 126.0(3) no
O8 C14 C12 . . 121.6(3) no
O7 C14 C12 . . 112.4(3) no
C16 C15 C20 . . 122.5(3) no
C16 C15 N3 . . 131.9(3) no
C20 C15 N3 . . 105.6(3) no
C17 C16 C15 . . 115.7(3) no
C17 C16 H16A . . 122.1 no
C15 C16 H16A . . 122.1 no
C16 C17 C18 . . 122.7(3) no
C16 C17 H17A . . 118.7 no
C18 C17 H17A . . 118.7 no
C19 C18 C17 . . 121.4(3) no
C19 C18 H18A . . 119.3 no
C17 C18 H18A . . 119.3 no
C18 C19 C20 . . 116.3(3) no
C18 C19 H19A . . 121.8 no
C20 C19 H19A . . 121.8 no
C15 C20 C19 . . 121.5(3) no
C15 C20 N4 . . 107.1(3) no
C19 C20 N4 . . 131.4(3) no
N3 C21 N4 . . 110.0(3) no
N3 C21 H21A . . 125.0 no
N4 C21 H21A . . 125.0 no
N4 C22 C23 . . 112.6(3) no
N4 C22 H22A . . 109.1 no
C23 C22 H22A . . 109.1 no
N4 C22 H22B . . 109.1 no
C23 C22 H22B . . 109.1 no
H22A C22 H22B . . 107.8 no
C22 C23 C23 . 2_567 110.6(4) no
C22 C23 H23B . . 109.5 no
C23 C23 H23B 2_567 . 109.5 no
C22 C23 H23A . . 109.5 no
C23 C23 H23A 2_567 . 109.5 no
H23B C23 H23A . . 108.1 no
O9 C24 H24A . . 109.5 no
O9 C24 H24B . . 109.5 no
H24A C24 H24B . . 109.5 no
O9 C24 H24C . . 109.5 no
H24A C24 H24C . . 109.5 no
H24B C24 H24C . . 109.5 no
O1 Fe1 O7 . . 93.60(10) yes
O1 Fe1 O5 . . 93.73(10) yes
O7 Fe1 O5 . . 150.61(9) yes
O1 Fe1 N1 . . 76.79(10) yes
O7 Fe1 N1 . . 105.10(10) yes
O5 Fe1 N1 . . 104.28(10) yes
O1 Fe1 O3 . . 151.81(9) yes
O7 Fe1 O3 . . 93.24(10) yes
O5 Fe1 O3 . . 93.59(10) yes
N1 Fe1 O3 . . 75.03(10) yes
O1 Fe1 N2 . . 117.19(10) yes
O7 Fe1 N2 . . 75.91(10) yes
O5 Fe1 N2 . . 75.43(10) yes
N1 Fe1 N2 . . 166.01(10) yes
O3 Fe1 N2 . . 91.00(10) yes
C5 N1 C1 . . 122.2(3) yes
C5 N1 Fe1 . . 120.2(2) yes
C1 N1 Fe1 . . 117.6(2) yes
C12 N2 C8 . . 122.7(3) no
C12 N2 Fe1 . . 118.6(2) no
C8 N2 Fe1 . . 118.7(2) no
C21 N3 C15 . . 109.3(3) no
C21 N3 H3E . . 125.7 no
C15 N3 H3E . . 124.8 no
C21 N4 C20 . . 108.0(3) no
C21 N4 C22 . . 124.6(3) no
C20 N4 C22 . . 127.3(3) no
C6 O1 Fe1 . . 121.2(2) no
C7 O3 Fe1 . . 119.7(2) no
C13 O5 Fe1 . . 120.5(2) no
C14 O7 Fe1 . . 121.1(2) no
C24 O9 H9E . . 100.5 no

loop_
_geom_bond_atom_site_label_1
_geom_bond_atom_site_label_2
_geom_bond_site_symmetry_2
_geom_bond_distance
_geom_bond_publ_flag
C1 N1 . 1.335(4) yes
C1 C2 . 1.393(5) no
C1 C6 . 1.520(5) no
C2 C3 . 1.375(5) no
C2 H2 . 0.9300 no
C3 C4 . 1.382(5) no
C3 H3 . 0.9300 no
C4 C5 . 1.372(4) no
C4 H4 . 0.9300 no
C5 N1 . 1.330(4) yes
C5 C7 . 1.504(5) no
C6 O2 . 1.210(4) yes
C6 O1 . 1.303(4) yes
C7 O4 . 1.229(4) yes
C7 O3 . 1.303(4) yes
C8 N2 . 1.336(4) yes
C8 C9 . 1.380(5) no
C8 C13 . 1.514(4) no
C9 C10 . 1.403(5) no
C9 H9 . 0.9300 no
C10 C11 . 1.397(5) no
C10 H10 . 0.9300 no
C11 C12 . 1.386(4) no
C11 H11 . 0.9300 no
C12 N2 . 1.328(4) yes
C12 C14 . 1.522(5) no
C13 O6 . 1.233(4) yes
C13 O5 . 1.282(4) yes
C14 O8 . 1.205(4) yes
C14 O7 . 1.310(4) yes
C15 C16 . 1.376(4) no
C15 C20 . 1.378(5) no
C15 N3 . 1.395(4) yes
C16 C17 . 1.368(5) no
C16 H16A . 0.9300 no
C17 C18 . 1.390(6) no
C17 H17A . 0.9300 no
C18 C19 . 1.369(5) no
C18 H18A . 0.9300 no
C19 C20 . 1.390(5) no
C19 H19A . 0.9300 no
C20 N4 . 1.391(4) yes
C21 N3 . 1.313(4) yes
C21 N4 . 1.327(4) yes
C21 H21A . 0.9300 no
C22 N4 . 1.482(4) yes
C22 C23 . 1.511(5) no
C22 H22A . 0.9700 no
C22 H22B . 0.9700 no
C23 C23 2_567 1.534(6) no
C23 H23B . 0.9700 no
C23 H23A . 0.9700 no
C24 O9 . 1.407(5) yes
C24 H24A . 0.9600 no
C24 H24B . 0.9600 no
C24 H24C . 0.9600 no
Fe1 O1 . 1.992(2) yes
Fe1 O7 . 1.996(3) yes
Fe1 O5 . 2.039(3) yes
Fe1 N1 . 2.061(3) yes
Fe1 O3 . 2.066(2) yes
Fe1 N2 . 2.073(3) yes
N3 H3E . 0.8847 yes
O9 H9E . 0.9628 no

loop_
_geom_hbond_atom_site_label_D
_geom_hbond_atom_site_label_H
_geom_hbond_atom_site_label_A
_geom_hbond_site_symmetry_A
_geom_hbond_distance_DH
_geom_hbond_distance_HA
_geom_hbond_distance_DA
_geom_hbond_angle_DHA
_geom_hbond_publ_flag
N3 H3E O6 . 0.88 2.03 2.879(4) 161 yes
O9 H9E O3 . 0.96 1.91 2.843(4) 161 yes
C22 H22A O7 1_445 0.97 2.55 3.460(4) 157 yes

loop_
_geom_torsion_atom_site_label_1
_geom_torsion_atom_site_label_2
_geom_torsion_atom_site_label_3
_geom_torsion_atom_site_label_4
_geom_torsion_site_symmetry_4
_geom_torsion
_geom_torsion_publ_flag
N1 C1 C2 C3 . -0.2(5) no
C6 C1 C2 C3 . -177.5(3) no
C1 C2 C3 C4 . -0.5(5) no
C2 C3 C4 C5 . 0.7(5) no
C3 C4 C5 N1 . -0.2(5) no
C3 C4 C5 C7 . 178.0(3) no
N1 C1 C6 O2 . -177.6(3) no
C2 C1 C6 O2 . -0.2(5) no
N1 C1 C6 O1 . 1.5(4) no
C2 C1 C6 O1 . 178.9(3) no
N1 C5 C7 O4 . 179.9(3) no
C4 C5 C7 O4 . 1.6(5) no
N1 C5 C7 O3 . -1.0(4) no
C4 C5 C7 O3 . -179.3(3) no
N2 C8 C9 C10 . -1.1(5) no
C13 C8 C9 C10 . -179.5(3) no
C8 C9 C10 C11 . 0.9(5) no
C9 C10 C11 C12 . 0.1(5) no
C10 C11 C12 N2 . -0.9(5) no
C10 C11 C12 C14 . 178.9(3) no
N2 C8 C13 O6 . -177.4(3) no
C9 C8 C13 O6 . 1.1(5) no
N2 C8 C13 O5 . 2.7(4) no
C9 C8 C13 O5 . -178.9(3) no
N2 C12 C14 O8 . 177.8(3) no
C11 C12 C14 O8 . -2.0(5) no
N2 C12 C14 O7 . -4.0(4) no
C11 C12 C14 O7 . 176.2(3) no
C20 C15 C16 C17 . 0.4(5) no
N3 C15 C16 C17 . 178.4(4) no
C15 C16 C17 C18 . -0.5(5) no
C16 C17 C18 C19 . 0.9(6) no
C17 C18 C19 C20 . -1.1(6) no
C16 C15 C20 C19 . -0.7(5) no
N3 C15 C20 C19 . -179.2(3) no
C16 C15 C20 N4 . 178.0(3) no
N3 C15 C20 N4 . -0.4(4) no
C18 C19 C20 C15 . 1.0(5) no
C18 C19 C20 N4 . -177.4(3) no
N4 C22 C23 C23 2_567 -179.5(3) no
C4 C5 N1 C1 . -0.6(5) no
C7 C5 N1 C1 . -179.0(3) no
C4 C5 N1 Fe1 . 178.7(2) no
C7 C5 N1 Fe1 . 0.3(3) no
C2 C1 N1 C5 . 0.8(5) no
C6 C1 N1 C5 . 178.5(3) no
C2 C1 N1 Fe1 . -178.5(2) no
C6 C1 N1 Fe1 . -0.8(3) no
O1 Fe1 N1 C5 . -179.3(2) no
O7 Fe1 N1 C5 . -89.1(2) no
O5 Fe1 N1 C5 . 90.2(2) no
O3 Fe1 N1 C5 . 0.3(2) no
N2 Fe1 N1 C5 . 3.2(6) no
O1 Fe1 N1 C1 . 0.1(2) no
O7 Fe1 N1 C1 . 90.3(2) no
O5 Fe1 N1 C1 . -90.5(2) no
O3 Fe1 N1 C1 . 179.6(3) no
N2 Fe1 N1 C1 . -177.5(4) no
C11 C12 N2 C8 . 0.7(5) no
C14 C12 N2 C8 . -179.2(3) no
C11 C12 N2 Fe1 . 177.4(2) no
C14 C12 N2 Fe1 . -2.4(3) no
C9 C8 N2 C12 . 0.3(5) no
C13 C8 N2 C12 . 179.0(3) no
C9 C8 N2 Fe1 . -176.4(2) no
C13 C8 N2 Fe1 . 2.3(3) no
O1 Fe1 N2 C12 . 92.2(2) no
O7 Fe1 N2 C12 . 5.4(2) no
O5 Fe1 N2 C12 . 178.9(2) no
N1 Fe1 N2 C12 . -90.5(5) no
O3 Fe1 N2 C12 . -87.6(2) no
O1 Fe1 N2 C8 . -90.9(2) no
O7 Fe1 N2 C8 . -177.7(2) no
O5 Fe1 N2 C8 . -4.3(2) no
N1 Fe1 N2 C8 . 86.4(5) no
O3 Fe1 N2 C8 . 89.2(2) no
N4 C21 N3 C15 . -1.5(4) no
C16 C15 N3 C21 . -177.1(4) no
C20 C15 N3 C21 . 1.1(4) no
N3 C21 N4 C20 . 1.2(4) no
N3 C21 N4 C22 . -179.7(3) no
C15 C20 N4 C21 . -0.5(4) no
C19 C20 N4 C21 . 178.1(4) no
C15 C20 N4 C22 . -179.5(3) no
C19 C20 N4 C22 . -0.9(6) no
C23 C22 N4 C21 . -102.7(4) no
C23 C22 N4 C20 . 76.2(4) no
O2 C6 O1 Fe1 . 177.4(3) no
C1 C6 O1 Fe1 . -1.6(4) no
O7 Fe1 O1 C6 . -103.8(2) no
O5 Fe1 O1 C6 . 104.7(2) no
N1 Fe1 O1 C6 . 0.9(2) no
O3 Fe1 O1 C6 . 0.0(4) no
N2 Fe1 O1 C6 . -179.7(2) no
O4 C7 O3 Fe1 . -179.6(3) no
C5 C7 O3 Fe1 . 1.3(4) no
O1 Fe1 O3 C7 . 0.1(4) no
O7 Fe1 O3 C7 . 103.9(2) no
O5 Fe1 O3 C7 . -104.7(2) no
N1 Fe1 O3 C7 . -0.9(2) no
N2 Fe1 O3 C7 . 179.8(2) no
O6 C13 O5 Fe1 . 173.4(3) no
C8 C13 O5 Fe1 . -6.6(4) no
O1 Fe1 O5 C13 . 123.2(2) no
O7 Fe1 O5 C13 . 19.1(4) no
N1 Fe1 O5 C13 . -159.5(2) no
O3 Fe1 O5 C13 . -84.0(3) no
N2 Fe1 O5 C13 . 6.1(2) no
O8 C14 O7 Fe1 . -172.6(3) no
C12 C14 O7 Fe1 . 9.3(4) no
O1 Fe1 O7 C14 . -125.4(3) no
O5 Fe1 O7 C14 . -21.2(4) no
N1 Fe1 O7 C14 . 157.3(2) no
O3 Fe1 O7 C14 . 82.0(3) no
N2 Fe1 O7 C14 . -8.2(2) no
